data_7107588
loop_
_publ_author_name
'Jorge Cruz-Huerta'
'Domingo Salazar-Mendoza'
'Javier Hernandez-Paredes'
'Iran F. Hernandez Ahuactzi'
'Herbert Hopfl'

_publ_section_title
;
 N-containing boronic esters as self-complementary building blocks for the
 assembly of 2D and 3D molecular networks
;
_journal_name_full Chem.Commun.
_journal_page_first 4241
_journal_paper_doi 10.1039/c2cc00144f
_journal_volume 48
_journal_year 2012
_chemical_formula_moiety 'C23 H20 B2 N2 O4'
_chemical_formula_sum 'C23 H20 B2 N2 O4'
_chemical_formula_weight 410.03
_chemical_name_systematic
;

?

;
_space_group_IT_number 15
_symmetry_cell_setting monoclinic
_symmetry_space_group_name_Hall '-C 2yc'
_symmetry_space_group_name_H-M 'C 1 2/c 1'
_atom_sites_solution_hydrogens geom
_atom_sites_solution_primary direct
_atom_sites_solution_secondary difmap
_audit_creation_method SHELXL-97
_cell_angle_alpha 90.00
_cell_angle_beta 127.844(2)
_cell_angle_gamma 90.00
_cell_formula_units_Z 4
_cell_length_a 19.867(3)
_cell_length_b 9.9419(13)
_cell_length_c 13.4309(17)
_cell_measurement_reflns_used 3570
_cell_measurement_temperature 100(2)
_cell_measurement_theta_max 28.24
_cell_measurement_theta_min 2.42
_cell_volume 2094.9(5)
_computing_cell_refinement 'Bruker SAINT'
_computing_data_collection 'Bruker SMART'
_computing_data_reduction 'Bruker SAINT'
_computing_molecular_graphics 'Bruker SHELXTL'
_computing_publication_material 'Bruker SHELXTL'
_computing_structure_refinement 'SHELXL-97 (Sheldrick, 1997)'
_computing_structure_solution 'SHELXS-97 (Sheldrick, 1990)'
_diffrn_ambient_temperature 100(2)
_diffrn_measured_fraction_theta_full 1.000
_diffrn_measured_fraction_theta_max 1.000
_diffrn_measurement_device_type 'CCD area detector'
_diffrn_measurement_method 'phi and omega scans'
_diffrn_radiation_monochromator graphite
_diffrn_radiation_source 'fine-focus sealed tube'
_diffrn_radiation_type MoK\a
_diffrn_radiation_wavelength 0.71073
_diffrn_reflns_av_R_equivalents 0.0703
_diffrn_reflns_av_sigmaI/netI 0.0571
_diffrn_reflns_limit_h_max 23
_diffrn_reflns_limit_h_min -23
_diffrn_reflns_limit_k_max 11
_diffrn_reflns_limit_k_min -11
_diffrn_reflns_limit_l_max 15
_diffrn_reflns_limit_l_min -15
_diffrn_reflns_number 9818
_diffrn_reflns_theta_full 25.00
_diffrn_reflns_theta_max 25.00
_diffrn_reflns_theta_min 2.43
_exptl_absorpt_coefficient_mu 0.088
_exptl_absorpt_correction_T_max 0.99
_exptl_absorpt_correction_T_min 0.98
_exptl_absorpt_correction_type multi-scan
_exptl_absorpt_process_details SADABS
_exptl_crystal_colour colorless
_exptl_crystal_density_diffrn 1.300
_exptl_crystal_density_method 'not measured'
_exptl_crystal_description 'rectangular prism'
_exptl_crystal_F_000 856
_exptl_crystal_size_max 0.22
_exptl_crystal_size_mid 0.19
_exptl_crystal_size_min 0.18
_refine_diff_density_max 0.337
_refine_diff_density_min -0.347
_refine_diff_density_rms 0.078
_refine_ls_extinction_method none
_refine_ls_goodness_of_fit_ref 1.202
_refine_ls_hydrogen_treatment constr
_refine_ls_matrix_type full
_refine_ls_number_parameters 141
_refine_ls_number_reflns 1838
_refine_ls_number_restraints 0
_refine_ls_restrained_S_all 1.202
_refine_ls_R_factor_all 0.1215
_refine_ls_R_factor_gt 0.1044
_refine_ls_shift/su_max 0.000
_refine_ls_shift/su_mean 0.000
_refine_ls_structure_factor_coef Fsqd
_refine_ls_weighting_details 'calc w=1/[\s^2^(Fo^2^)+(0.0570P)^2^+14.9977P] where P=(Fo^2^+2Fc^2^)/3'
_refine_ls_weighting_scheme calc
_refine_ls_wR_factor_gt 0.2014
_refine_ls_wR_factor_ref 0.2105
_reflns_number_gt 1587
_reflns_number_total 1838
_reflns_threshold_expression >2sigma(I)
_cod_data_source_file c2cc00144f.txt
_cod_data_source_block 72herbm
_cod_original_sg_symbol_H-M C2/c
_cod_database_code 7107588

loop_
_symmetry_equiv_pos_as_xyz
'x, y, z'
'-x, y, -z+1/2'
'x+1/2, y+1/2, z'
'-x+1/2, y+1/2, -z+1/2'
'-x, -y, -z'
'x, -y, z-1/2'
'-x+1/2, -y+1/2, -z'
'x+1/2, -y+1/2, z-1/2'

loop_
_atom_site_label
_atom_site_type_symbol
_atom_site_fract_x
_atom_site_fract_y
_atom_site_fract_z
_atom_site_U_iso_or_equiv
_atom_site_adp_type
_atom_site_occupancy
_atom_site_symmetry_multiplicity
_atom_site_calc_flag
_atom_site_refinement_flags
B1 B 0.1578(3) 0.4297(5) 0.3129(5) 0.0177(11) Uani 1 1 d .
N1 N 0.3114(2) 0.8287(4) 0.2561(3) 0.0163(9) Uani 1 1 d .
O1 O 0.15337(18) 0.3375(3) 0.3905(3) 0.0137(7) Uani 1 1 d .
O2 O 0.08057(18) 0.4952(3) 0.2139(3) 0.0142(7) Uani 1 1 d .
C1 C 0.2423(3) 0.7482(4) 0.1764(4) 0.0166(10) Uani 1 1 d .
H1 H 0.2122 0.7574 0.0881 0.020 Uiso 1 1 calc R
C2 C 0.2150(3) 0.6552(5) 0.2192(4) 0.0172(10) Uani 1 1 d .
H2 H 0.1653 0.6038 0.1606 0.021 Uiso 1 1 calc R
C3 C 0.2602(3) 0.6345(4) 0.3503(4) 0.0146(10) Uani 1 1 d .
C4 C 0.2363(3) 0.5349(4) 0.4000(4) 0.0160(10) Uani 1 1 d .
C5 C 0.2857(3) 0.5293(5) 0.5304(4) 0.0208(11) Uani 1 1 d .
H5 H 0.2716 0.4638 0.5665 0.025 Uiso 1 1 calc R
C6 C 0.3551(3) 0.6148(5) 0.6124(4) 0.0253(12) Uani 1 1 d .
H6 H 0.3861 0.6066 0.7010 0.030 Uiso 1 1 calc R
C7 C 0.3782(3) 0.7093(5) 0.5649(4) 0.0221(11) Uani 1 1 d .
H7 H 0.4255 0.7668 0.6200 0.026 Uiso 1 1 calc R
C8 C 0.3308(3) 0.7210(4) 0.4319(4) 0.0166(10) Uani 1 1 d .
C9 C 0.3535(3) 0.8153(4) 0.3791(4) 0.0150(10) Uani 1 1 d .
H9 H 0.4012 0.8719 0.4342 0.018 Uiso 1 1 calc R
C10 C 0.0803(3) 0.2544(4) 0.3237(4) 0.0156(10) Uani 1 1 d .
H10A H 0.0803 0.1962 0.3835 0.019 Uiso 1 1 calc R
H10B H 0.0810 0.1959 0.2647 0.019 Uiso 1 1 calc R
C11 C 0.0000 0.3418(6) 0.2500 0.0141(13) Uani 1 2 d S
C12 C 0.0022(3) 0.4274(4) 0.1568(4) 0.0140(9) Uani 1 1 d .
H12A H -0.0086 0.3685 0.0889 0.017 Uiso 1 1 calc R
H12B H -0.0443 0.4946 0.1175 0.017 Uiso 1 1 calc R

loop_
_atom_site_aniso_label
_atom_site_aniso_U_11
_atom_site_aniso_U_22
_atom_site_aniso_U_33
_atom_site_aniso_U_23
_atom_site_aniso_U_13
_atom_site_aniso_U_12
B1 0.020(3) 0.018(3) 0.023(3) 0.001(2) 0.017(2) 0.000(2)
N1 0.019(2) 0.0142(19) 0.017(2) -0.0029(16) 0.0123(17) 0.0006(16)
O1 0.0134(15) 0.0127(15) 0.0147(16) 0.0021(12) 0.0085(13) 0.0009(12)
O2 0.0147(16) 0.0122(15) 0.0160(16) 0.0021(12) 0.0096(13) -0.0011(13)
C1 0.016(2) 0.013(2) 0.021(2) -0.0049(18) 0.012(2) -0.0013(18)
C2 0.016(2) 0.017(2) 0.020(2) -0.0008(19) 0.012(2) -0.0029(19)
C3 0.019(2) 0.008(2) 0.020(2) 0.0004(17) 0.014(2) 0.0042(18)
C4 0.020(2) 0.013(2) 0.019(2) 0.0016(18) 0.014(2) 0.0083(18)
C5 0.028(3) 0.017(2) 0.027(3) 0.001(2) 0.021(2) 0.000(2)
C6 0.035(3) 0.023(3) 0.015(2) 0.001(2) 0.014(2) -0.001(2)
C7 0.026(3) 0.017(2) 0.017(3) -0.0032(19) 0.011(2) -0.004(2)
C8 0.017(2) 0.012(2) 0.022(2) -0.0013(18) 0.012(2) 0.0018(18)
C9 0.018(2) 0.013(2) 0.013(2) -0.0033(17) 0.009(2) -0.0019(18)
C10 0.023(2) 0.014(2) 0.013(2) 0.0010(18) 0.012(2) -0.0001(19)
C11 0.021(3) 0.015(3) 0.008(3) 0.000 0.010(3) 0.000
C12 0.014(2) 0.013(2) 0.015(2) 0.0010(18) 0.0087(19) 0.0053(18)

loop_
_atom_type_symbol
_atom_type_description
_atom_type_scat_dispersion_real
_atom_type_scat_dispersion_imag
_atom_type_scat_source
C C 0.0033 0.0016 'International Tables Vol C Tables 4.2.6.8 and 6.1.1.4'
H H 0.0000 0.0000 'International Tables Vol C Tables 4.2.6.8 and 6.1.1.4'
B B 0.0013 0.0007 'International Tables Vol C Tables 4.2.6.8 and 6.1.1.4'
O O 0.0106 0.0060 'International Tables Vol C Tables 4.2.6.8 and 6.1.1.4'
N N 0.0061 0.0033 'International Tables Vol C Tables 4.2.6.8 and 6.1.1.4'

loop_
_geom_angle_atom_site_label_1
_geom_angle_atom_site_label_2
_geom_angle_atom_site_label_3
_geom_angle
_geom_angle_site_symmetry_1
_geom_angle_site_symmetry_3
O2 B1 O1 117.4(4) . .
O2 B1 C4 112.6(4) . .
O1 B1 C4 110.3(4) . .
O2 B1 N1 107.5(4) . 4_545
O1 B1 N1 102.7(3) . 4_545
C4 B1 N1 105.2(3) . 4_545
C9 N1 C1 118.7(4) . .
C9 N1 B1 124.8(4) . 4
C1 N1 B1 116.1(4) . 4
C10 O1 B1 114.2(3) . .
C12 O2 B1 118.9(3) . .
C2 C1 N1 122.3(4) . .
C1 C2 C3 120.6(4) . .
C2 C3 C8 116.3(4) . .
C2 C3 C4 122.8(4) . .
C8 C3 C4 120.9(4) . .
C5 C4 C3 115.9(4) . .
C5 C4 B1 120.3(4) . .
C3 C4 B1 123.8(4) . .
C4 C5 C6 124.0(4) . .
C7 C6 C5 120.1(4) . .
C6 C7 C8 119.3(4) . .
C9 C8 C3 119.0(4) . .
C9 C8 C7 121.1(4) . .
C3 C8 C7 119.9(4) . .
N1 C9 C8 122.9(4) . .
O1 C10 C11 109.6(4) . .
C10 C11 C10 110.8(5) 2 .
C10 C11 C12 107.6(2) 2 2
C10 C11 C12 109.1(2) . 2
C10 C11 C12 109.1(2) 2 .
C10 C11 C12 107.6(2) . .
C12 C11 C12 112.7(5) 2 .
O2 C12 C11 113.2(3) . .

loop_
_geom_bond_atom_site_label_1
_geom_bond_atom_site_label_2
_geom_bond_distance
_geom_bond_site_symmetry_2
B1 O2 1.429(6) .
B1 O1 1.431(6) .
B1 C4 1.630(7) .
B1 N1 1.714(6) 4_545
N1 C9 1.323(5) .
N1 C1 1.366(6) .
N1 B1 1.714(6) 4
O1 C10 1.413(5) .
O2 C12 1.415(5) .
C1 C2 1.365(6) .
C2 C3 1.417(6) .
C3 C8 1.422(6) .
C3 C4 1.428(6) .
C4 C5 1.388(6) .
C5 C6 1.405(7) .
C6 C7 1.364(7) .
C7 C8 1.423(6) .
C8 C9 1.407(6) .
C10 C11 1.530(5) .
C11 C10 1.530(5) 2
C11 C12 1.537(5) 2
C11 C12 1.537(5) .

loop_
_geom_torsion_atom_site_label_1
_geom_torsion_atom_site_label_2
_geom_torsion_atom_site_label_3
_geom_torsion_atom_site_label_4
_geom_torsion
_geom_torsion_site_symmetry_1
_geom_torsion_site_symmetry_4
O2 B1 O1 C10 41.1(5) . .
C4 B1 O1 C10 171.8(3) . .
N1 B1 O1 C10 -76.5(4) 4_545 .
O1 B1 O2 C12 -30.3(6) . .
C4 B1 O2 C12 -160.0(3) . .
N1 B1 O2 C12 84.7(4) 4_545 .
C9 N1 C1 C2 0.4(6) . .
B1 N1 C1 C2 174.6(4) 4 .
N1 C1 C2 C3 -2.6(7) . .
C1 C2 C3 C8 3.8(6) . .
C1 C2 C3 C4 -177.5(4) . .
C2 C3 C4 C5 -178.4(4) . .
C8 C3 C4 C5 0.3(6) . .
C2 C3 C4 B1 2.9(6) . .
C8 C3 C4 B1 -178.4(4) . .
O2 B1 C4 C5 131.0(4) . .
O1 B1 C4 C5 -2.2(6) . .
N1 B1 C4 C5 -112.3(4) 4_545 .
O2 B1 C4 C3 -50.4(6) . .
O1 B1 C4 C3 176.4(4) . .
N1 B1 C4 C3 66.3(5) 4_545 .
C3 C4 C5 C6 0.3(7) . .
B1 C4 C5 C6 179.1(4) . .
C4 C5 C6 C7 -0.7(7) . .
C5 C6 C7 C8 0.5(7) . .
C2 C3 C8 C9 -2.9(6) . .
C4 C3 C8 C9 178.3(4) . .
C2 C3 C8 C7 178.3(4) . .
C4 C3 C8 C7 -0.4(6) . .
C6 C7 C8 C9 -178.7(4) . .
C6 C7 C8 C3 0.0(7) . .
C1 N1 C9 C8 0.5(6) . .
B1 N1 C9 C8 -173.2(4) 4 .
C3 C8 C9 N1 0.8(6) . .
C7 C8 C9 N1 179.6(4) . .
B1 O1 C10 C11 -57.1(4) . .
O1 C10 C11 C10 179.9(4) . 2
O1 C10 C11 C12 -61.9(4) . 2
O1 C10 C11 C12 60.7(4) . .
B1 O2 C12 C11 36.0(5) . .
C10 C11 C12 O2 -170.3(3) 2 .
C10 C11 C12 O2 -50.0(5) . .
C12 C11 C12 O2 70.3(3) 2 .
